data_4324741
loop_
_publ_author_name
'Joanna M. Hamilton'
'Michael J. Anhorn'
'Karen A. Oscarson'
'Joseph H. Reibenspies'
'Robert D. Hancock'

_publ_section_title
;
 Complexation of Metal Ions, Including Alkali-Earth and Lanthanide(III)
 Ions, in Aqueous Solution by the Ligand 2,2',6',2''-Terpyridyl
;
_journal_name_full 'Inorganic Chemistry'
_journal_page_first 2764
_journal_page_last 2770
_journal_paper_doi 10.1021/ic101742x
_journal_volume 50
_journal_year 2011
_chemical_formula_sum 'C18 H15 N5 Ni O'
_chemical_formula_weight 376.06
_chemical_name_systematic
; 
 ? 
;
_space_group_IT_number 2
_symmetry_cell_setting triclinic
_symmetry_space_group_name_Hall '-P 1'
_symmetry_space_group_name_H-M 'P -1'
_atom_sites_solution_hydrogens geom
_atom_sites_solution_primary direct
_atom_sites_solution_secondary difmap
_audit_creation_method SHELXL-97
_cell_angle_alpha 97.355(5)
_cell_angle_beta 97.100(5)
_cell_angle_gamma 98.606(5)
_cell_formula_units_Z 4
_cell_length_a 8.644(3)
_cell_length_b 9.840(3)
_cell_length_c 20.162(6)
_cell_measurement_temperature 110(2)
_cell_volume 1663.7(9)
_computing_cell_refinement 'Bruker SMART'
_computing_data_collection 'Bruker SMART'
_computing_data_reduction 'Bruker SAINT'
_computing_molecular_graphics 'Bruker SHELXTL'
_computing_publication_material 'Bruker SHELXTL'
_computing_structure_refinement 'SHELXL-97 (Sheldrick, 1997)'
_computing_structure_solution 'SHELXS-97 (Sheldrick, 1990)'
_diffrn_ambient_temperature 110(2)
_diffrn_measured_fraction_theta_full 0.996
_diffrn_measured_fraction_theta_max 0.996
_diffrn_measurement_device_type 'CCD area detector'
_diffrn_measurement_method 'phi and omega scans'
_diffrn_radiation_monochromator graphite
_diffrn_radiation_source 'fine-focus sealed tube'
_diffrn_radiation_type MoK\a
_diffrn_radiation_wavelength 0.71073
_diffrn_reflns_av_R_equivalents 0.0310
_diffrn_reflns_av_sigmaI/netI 0.0372
_diffrn_reflns_limit_h_max 10
_diffrn_reflns_limit_h_min -10
_diffrn_reflns_limit_k_max 11
_diffrn_reflns_limit_k_min -11
_diffrn_reflns_limit_l_max 23
_diffrn_reflns_limit_l_min -23
_diffrn_reflns_number 15699
_diffrn_reflns_theta_full 25.00
_diffrn_reflns_theta_max 25.00
_diffrn_reflns_theta_min 1.03
_exptl_absorpt_coefficient_mu 1.182
_exptl_absorpt_correction_T_max 0.8909
_exptl_absorpt_correction_T_min 0.6492
_exptl_absorpt_correction_type multi-scan
_exptl_absorpt_process_details sadabs
_exptl_crystal_colour blue
_exptl_crystal_density_diffrn 1.501
_exptl_crystal_description needle
_exptl_crystal_F_000 776
_exptl_crystal_size_max 0.40
_exptl_crystal_size_mid 0.10
_exptl_crystal_size_min 0.10
_refine_diff_density_max 0.624
_refine_diff_density_min -0.489
_refine_diff_density_rms 0.086
_refine_ls_extinction_method none
_refine_ls_goodness_of_fit_ref 1.023
_refine_ls_hydrogen_treatment constr
_refine_ls_matrix_type full
_refine_ls_number_parameters 454
_refine_ls_number_reflns 5836
_refine_ls_number_restraints 0
_refine_ls_restrained_S_all 1.023
_refine_ls_R_factor_all 0.0375
_refine_ls_R_factor_gt 0.0319
_refine_ls_shift/su_max 0.001
_refine_ls_shift/su_mean 0.000
_refine_ls_structure_factor_coef Fsqd
_refine_ls_weighting_details 'calc w=1/[\s^2^(Fo^2^)+(0.0300P)^2^+3.0000P] where P=(Fo^2^+2Fc^2^)/3'
_refine_ls_weighting_scheme calc
_refine_ls_wR_factor_gt 0.0798
_refine_ls_wR_factor_ref 0.0900
_reflns_number_gt 5177
_reflns_number_total 5836
_reflns_threshold_expression >2sigma(I)
_cod_data_source_file ic101742x_si_001.cif
_cod_data_source_block rh49
_cod_original_cell_volume 1663.8(9)
_cod_database_code 4324741

loop_
_symmetry_equiv_pos_as_xyz
'x, y, z'
'-x, -y, -z'

loop_
_atom_site_label
_atom_site_type_symbol
_atom_site_fract_x
_atom_site_fract_y
_atom_site_fract_z
_atom_site_U_iso_or_equiv
_atom_site_adp_type
_atom_site_occupancy
_atom_site_symmetry_multiplicity
_atom_site_calc_flag
_atom_site_refinement_flags
Ni1 Ni 0.04544(4) 0.28784(3) 0.736134(16) 0.01441(10) Uani 1 1 d .
Ni2 Ni 0.0000 1.0000 1.0000 0.02075(13) Uani 1 2 d S
Ni3 Ni 0.5000 0.5000 0.5000 0.02025(13) Uani 1 2 d S
O1E O -0.5783(3) 0.7712(3) 0.86876(11) 0.0390(6) Uani 1 1 d .
H1E H -0.4849 0.7644 0.8902 0.058 Uiso 1 1 d R
O1W O 0.4646(3) -0.0405(2) 0.58537(12) 0.0384(6) Uani 1 1 d .
H1W H 0.4982 -0.0894 0.5500 0.058 Uiso 1 1 d R
H2W H 0.4645 0.0435 0.5714 0.058 Uiso 1 1 d R
N1 N 0.2617(3) 0.2167(2) 0.76184(11) 0.0172(5) Uani 1 1 d .
N2 N 0.1002(3) 0.3647(2) 0.83389(11) 0.0160(5) Uani 1 1 d .
N3 N -0.1521(3) 0.3808(2) 0.75368(11) 0.0162(5) Uani 1 1 d .
N4 N -0.0811(2) 0.0861(2) 0.72988(11) 0.0164(5) Uani 1 1 d .
N5 N -0.0005(2) 0.2289(2) 0.63656(11) 0.0157(5) Uani 1 1 d .
N6 N 0.1538(2) 0.4643(2) 0.69991(11) 0.0163(5) Uani 1 1 d .
N7 N 0.1597(3) 0.7871(3) 1.06543(12) 0.0267(6) Uani 1 1 d .
N8 N -0.2887(3) 0.7813(3) 0.95124(14) 0.0320(6) Uani 1 1 d .
N9 N 0.1915(3) 0.4514(3) 0.40599(13) 0.0268(6) Uani 1 1 d .
N10 N 0.4239(3) 0.2140(3) 0.53863(15) 0.0380(7) Uani 1 1 d .
C1 C 0.3331(3) 0.1344(3) 0.72246(14) 0.0203(6) Uani 1 1 d .
H1 H 0.2886 0.1072 0.6763 0.024 Uiso 1 1 calc R
C2 C 0.4695(3) 0.0867(3) 0.74594(15) 0.0231(6) Uani 1 1 d .
H2 H 0.5182 0.0288 0.7164 0.028 Uiso 1 1 calc R
C3 C 0.5332(3) 0.1252(3) 0.81316(15) 0.0251(6) Uani 1 1 d .
H3 H 0.6255 0.0925 0.8309 0.030 Uiso 1 1 calc R
C4 C 0.4613(3) 0.2116(3) 0.85428(15) 0.0226(6) Uani 1 1 d .
H4 H 0.5047 0.2404 0.9005 0.027 Uiso 1 1 calc R
C5 C 0.3251(3) 0.2563(3) 0.82779(14) 0.0183(6) Uani 1 1 d .
C6 C 0.2398(3) 0.3503(3) 0.86711(14) 0.0182(6) Uani 1 1 d .
C7 C 0.2946(3) 0.4238(3) 0.93089(14) 0.0232(6) Uani 1 1 d .
H7 H 0.3914 0.4112 0.9553 0.028 Uiso 1 1 calc R
C8 C 0.2053(3) 0.5161(3) 0.95841(14) 0.0254(6) Uani 1 1 d .
H8 H 0.2423 0.5692 1.0017 0.031 Uiso 1 1 calc R
C9 C 0.0625(3) 0.5318(3) 0.92338(14) 0.0218(6) Uani 1 1 d .
H9 H 0.0013 0.5958 0.9417 0.026 Uiso 1 1 calc R
C10 C 0.0115(3) 0.4512(3) 0.86078(13) 0.0170(6) Uani 1 1 d .
C11 C -0.1384(3) 0.4532(3) 0.81646(13) 0.0174(6) Uani 1 1 d .
C12 C -0.2558(3) 0.5232(3) 0.83717(15) 0.0222(6) Uani 1 1 d .
H12 H -0.2435 0.5734 0.8815 0.027 Uiso 1 1 calc R
C13 C -0.3913(3) 0.5186(3) 0.79200(15) 0.0237(6) Uani 1 1 d .
H13 H -0.4733 0.5660 0.8050 0.028 Uiso 1 1 calc R
C14 C -0.4064(3) 0.4447(3) 0.72802(15) 0.0225(6) Uani 1 1 d .
H14 H -0.4987 0.4404 0.6964 0.027 Uiso 1 1 calc R
C15 C -0.2846(3) 0.3768(3) 0.71060(14) 0.0189(6) Uani 1 1 d .
H15 H -0.2953 0.3256 0.6666 0.023 Uiso 1 1 calc R
C16 C -0.1097(3) 0.0170(3) 0.78117(14) 0.0201(6) Uani 1 1 d .
H16 H -0.0777 0.0639 0.8261 0.024 Uiso 1 1 calc R
C17 C -0.1839(3) -0.1199(3) 0.77157(15) 0.0242(6) Uani 1 1 d .
H17 H -0.2048 -0.1656 0.8091 0.029 Uiso 1 1 calc R
C18 C -0.2270(4) -0.1888(3) 0.70635(15) 0.0282(7) Uani 1 1 d .
H18 H -0.2755 -0.2838 0.6983 0.034 Uiso 1 1 calc R
C19 C -0.1990(3) -0.1182(3) 0.65253(15) 0.0241(6) Uani 1 1 d .
H19 H -0.2291 -0.1638 0.6073 0.029 Uiso 1 1 calc R
C20 C -0.1270(3) 0.0192(3) 0.66572(13) 0.0177(6) Uani 1 1 d .
C21 C -0.0905(3) 0.1049(3) 0.61256(13) 0.0173(6) Uani 1 1 d .
C22 C -0.1407(3) 0.0676(3) 0.54377(14) 0.0210(6) Uani 1 1 d .
H22 H -0.2071 -0.0187 0.5264 0.025 Uiso 1 1 calc R
C23 C -0.0914(3) 0.1598(3) 0.50102(14) 0.0225(6) Uani 1 1 d .
H23 H -0.1245 0.1360 0.4537 0.027 Uiso 1 1 calc R
C24 C 0.0049(3) 0.2853(3) 0.52605(14) 0.0203(6) Uani 1 1 d .
H24 H 0.0412 0.3472 0.4966 0.024 Uiso 1 1 calc R
C25 C 0.0471(3) 0.3185(3) 0.59564(13) 0.0164(6) Uani 1 1 d .
C26 C 0.1419(3) 0.4514(3) 0.63170(13) 0.0170(6) Uani 1 1 d .
C27 C 0.2118(3) 0.5551(3) 0.59943(14) 0.0209(6) Uani 1 1 d .
H27 H 0.2024 0.5432 0.5515 0.025 Uiso 1 1 calc R
C28 C 0.2957(3) 0.6766(3) 0.63781(15) 0.0235(6) Uani 1 1 d .
H28 H 0.3456 0.7488 0.6167 0.028 Uiso 1 1 calc R
C29 C 0.3058(3) 0.6910(3) 0.70733(15) 0.0228(6) Uani 1 1 d .
H29 H 0.3618 0.7736 0.7348 0.027 Uiso 1 1 calc R
C30 C 0.2331(3) 0.5835(3) 0.73630(14) 0.0188(6) Uani 1 1 d .
H30 H 0.2395 0.5944 0.7841 0.023 Uiso 1 1 calc R
C31 C 0.0987(3) 0.8684(3) 1.04067(14) 0.0218(6) Uani 1 1 d .
C32 C -0.1793(4) 0.8653(3) 0.96979(14) 0.0238(6) Uani 1 1 d .
C33 C 0.3109(3) 0.4691(3) 0.44025(14) 0.0218(6) Uani 1 1 d .
C34 C 0.4519(3) 0.3229(3) 0.52405(15) 0.0260(7) Uani 1 1 d .
C35 C -0.6516(4) 0.8662(3) 0.90779(15) 0.0297(7) Uani 1 1 d .
H35B H -0.5791 0.9547 0.9226 0.036 Uiso 1 1 d R
H35A H -0.6649 0.8368 0.9481 0.036 Uiso 1 1 d R
C36 C -0.8006(4) 0.8867(4) 0.86657(16) 0.0330(7) Uani 1 1 d .
H36A H -0.8754 0.8009 0.8535 0.040 Uiso 1 1 d R
H36B H -0.8493 0.9590 0.8914 0.040 Uiso 1 1 d R
H36C H -0.7714 0.9192 0.8273 0.040 Uiso 1 1 d R

loop_
_atom_site_aniso_label
_atom_site_aniso_U_11
_atom_site_aniso_U_22
_atom_site_aniso_U_33
_atom_site_aniso_U_23
_atom_site_aniso_U_13
_atom_site_aniso_U_12
Ni1 0.01363(17) 0.01600(18) 0.01270(18) 0.00184(13) -0.00111(13) 0.00239(13)
Ni2 0.0218(3) 0.0226(3) 0.0167(3) 0.0004(2) -0.0029(2) 0.0070(2)
Ni3 0.0221(3) 0.0180(3) 0.0196(3) 0.0024(2) -0.0011(2) 0.0037(2)
O1E 0.0289(12) 0.0525(15) 0.0306(12) -0.0130(11) -0.0082(10) 0.0179(11)
O1W 0.0457(14) 0.0348(13) 0.0358(13) 0.0136(10) 0.0031(11) 0.0058(11)
N1 0.0157(11) 0.0165(11) 0.0186(12) 0.0043(9) 0.0003(9) 0.0002(9)
N2 0.0158(11) 0.0179(11) 0.0143(11) 0.0048(9) 0.0007(9) 0.0021(9)
N3 0.0153(11) 0.0158(11) 0.0171(12) 0.0046(9) 0.0001(9) 0.0013(9)
N4 0.0139(11) 0.0175(11) 0.0170(12) 0.0019(9) -0.0007(9) 0.0031(9)
N5 0.0142(11) 0.0176(11) 0.0150(11) 0.0026(9) -0.0013(9) 0.0042(9)
N6 0.0134(11) 0.0183(12) 0.0169(12) 0.0035(9) -0.0008(9) 0.0036(9)
N7 0.0291(14) 0.0279(14) 0.0222(13) 0.0029(11) -0.0008(11) 0.0066(11)
N8 0.0287(15) 0.0287(14) 0.0350(15) -0.0014(12) -0.0068(12) 0.0074(12)
N9 0.0268(14) 0.0280(14) 0.0255(14) 0.0059(11) 0.0016(12) 0.0049(11)
N10 0.0424(17) 0.0240(15) 0.0433(17) 0.0086(13) -0.0086(13) 0.0006(12)
C1 0.0207(14) 0.0202(14) 0.0200(14) 0.0035(11) 0.0019(11) 0.0038(11)
C2 0.0194(14) 0.0222(15) 0.0289(16) 0.0041(12) 0.0053(12) 0.0052(12)
C3 0.0177(14) 0.0256(16) 0.0330(17) 0.0091(13) -0.0010(12) 0.0067(12)
C4 0.0199(14) 0.0242(15) 0.0221(15) 0.0053(12) -0.0047(12) 0.0030(12)
C5 0.0170(13) 0.0164(13) 0.0201(14) 0.0051(11) -0.0004(11) -0.0010(11)
C6 0.0180(14) 0.0180(14) 0.0181(14) 0.0065(11) -0.0008(11) 0.0011(11)
C7 0.0219(15) 0.0264(15) 0.0186(15) 0.0028(12) -0.0044(12) 0.0023(12)
C8 0.0290(16) 0.0272(16) 0.0163(14) -0.0012(12) -0.0007(12) -0.0002(13)
C9 0.0246(15) 0.0211(14) 0.0192(14) 0.0005(11) 0.0043(12) 0.0033(12)
C10 0.0177(13) 0.0157(13) 0.0176(14) 0.0040(11) 0.0031(11) 0.0017(11)
C11 0.0174(13) 0.0155(13) 0.0191(14) 0.0045(11) 0.0022(11) 0.0009(11)
C12 0.0238(15) 0.0207(15) 0.0227(15) 0.0051(12) 0.0049(12) 0.0034(12)
C13 0.0202(14) 0.0213(15) 0.0330(17) 0.0084(13) 0.0070(12) 0.0075(12)
C14 0.0160(14) 0.0225(15) 0.0298(16) 0.0112(12) -0.0007(12) 0.0031(11)
C15 0.0193(14) 0.0177(14) 0.0192(14) 0.0054(11) 0.0005(11) 0.0015(11)
C16 0.0191(14) 0.0230(15) 0.0188(14) 0.0040(11) 0.0011(11) 0.0058(11)
C17 0.0275(16) 0.0222(15) 0.0241(15) 0.0085(12) 0.0043(12) 0.0032(12)
C18 0.0327(17) 0.0201(15) 0.0305(17) 0.0040(13) 0.0035(13) 0.0005(13)
C19 0.0276(16) 0.0206(15) 0.0213(15) 0.0016(12) -0.0011(12) 0.0003(12)
C20 0.0151(13) 0.0199(14) 0.0179(14) 0.0032(11) -0.0003(11) 0.0037(11)
C21 0.0142(13) 0.0175(14) 0.0199(14) 0.0013(11) 0.0007(11) 0.0049(11)
C22 0.0195(14) 0.0214(14) 0.0193(14) -0.0016(11) -0.0019(11) 0.0024(11)
C23 0.0241(15) 0.0274(15) 0.0146(14) 0.0010(12) -0.0026(11) 0.0063(12)
C24 0.0190(14) 0.0239(15) 0.0181(14) 0.0059(11) 0.0004(11) 0.0038(12)
C25 0.0135(13) 0.0193(14) 0.0169(14) 0.0037(11) 0.0007(10) 0.0050(11)
C26 0.0136(13) 0.0220(14) 0.0163(14) 0.0032(11) -0.0001(10) 0.0072(11)
C27 0.0199(14) 0.0225(15) 0.0211(15) 0.0074(12) 0.0004(11) 0.0043(12)
C28 0.0220(15) 0.0199(15) 0.0297(16) 0.0092(12) 0.0035(12) 0.0023(12)
C29 0.0193(14) 0.0193(14) 0.0274(16) 0.0019(12) -0.0021(12) 0.0010(11)
C30 0.0156(13) 0.0189(14) 0.0205(14) 0.0011(11) -0.0012(11) 0.0031(11)
C31 0.0237(15) 0.0245(15) 0.0146(14) -0.0025(12) 0.0002(11) 0.0023(12)
C32 0.0273(16) 0.0250(16) 0.0192(15) 0.0003(12) -0.0024(12) 0.0116(13)
C33 0.0271(16) 0.0189(14) 0.0198(14) 0.0034(11) 0.0044(12) 0.0044(12)
C34 0.0250(16) 0.0265(17) 0.0232(16) 0.0005(13) -0.0045(12) 0.0032(13)
C35 0.0343(17) 0.0320(17) 0.0237(16) 0.0036(13) 0.0034(13) 0.0098(14)
C36 0.0334(18) 0.0391(19) 0.0305(17) 0.0078(14) 0.0060(14) 0.0154(15)

loop_
_atom_type_symbol
_atom_type_description
_atom_type_scat_dispersion_real
_atom_type_scat_dispersion_imag
_atom_type_scat_source
C C 0.0033 0.0016 'International Tables Vol C Tables 4.2.6.8 and 6.1.1.4'
H H 0.0000 0.0000 'International Tables Vol C Tables 4.2.6.8 and 6.1.1.4'
N N 0.0061 0.0033 'International Tables Vol C Tables 4.2.6.8 and 6.1.1.4'
O O 0.0106 0.0060 'International Tables Vol C Tables 4.2.6.8 and 6.1.1.4'
Ni Ni 0.3393 1.1124 'International Tables Vol C Tables 4.2.6.8 and 6.1.1.4'

loop_
_geom_angle_atom_site_label_1
_geom_angle_atom_site_label_2
_geom_angle_atom_site_label_3
_geom_angle
_geom_angle_site_symmetry_1
_geom_angle_site_symmetry_3
N5 Ni1 N2 174.50(9) . .
N5 Ni1 N4 78.56(9) . .
N2 Ni1 N4 106.92(9) . .
N5 Ni1 N3 101.06(9) . .
N2 Ni1 N3 78.42(9) . .
N4 Ni1 N3 92.92(9) . .
N5 Ni1 N6 78.15(9) . .
N2 Ni1 N6 96.37(9) . .
N4 Ni1 N6 156.71(9) . .
N3 Ni1 N6 91.84(9) . .
N5 Ni1 N1 102.42(9) . .
N2 Ni1 N1 78.30(9) . .
N4 Ni1 N1 90.79(9) . .
N3 Ni1 N1 156.50(9) . .
N6 Ni1 N1 93.87(8) . .
C32 Ni2 C32 180.00(14) 2_577 .
C32 Ni2 C31 90.38(12) 2_577 .
C32 Ni2 C31 89.62(12) . .
C32 Ni2 C31 89.62(12) 2_577 2_577
C32 Ni2 C31 90.38(12) . 2_577
C31 Ni2 C31 180.00(15) . 2_577
C33 Ni3 C33 180.000(1) 2_666 .
C33 Ni3 C34 89.44(12) 2_666 .
C33 Ni3 C34 90.56(12) . .
C33 Ni3 C34 90.56(12) 2_666 2_666
C33 Ni3 C34 89.44(12) . 2_666
C34 Ni3 C34 180.000(1) . 2_666
C1 N1 C5 118.9(2) . .
C1 N1 Ni1 127.68(18) . .
C5 N1 Ni1 113.34(17) . .
C10 N2 C6 121.4(2) . .
C10 N2 Ni1 118.36(17) . .
C6 N2 Ni1 119.02(18) . .
C15 N3 C11 118.4(2) . .
C15 N3 Ni1 127.86(19) . .
C11 N3 Ni1 113.75(17) . .
C16 N4 C20 118.7(2) . .
C16 N4 Ni1 127.15(18) . .
C20 N4 Ni1 113.99(17) . .
C25 N5 C21 121.9(2) . .
C25 N5 Ni1 119.15(18) . .
C21 N5 Ni1 118.68(18) . .
C30 N6 C26 118.0(2) . .
C30 N6 Ni1 127.62(18) . .
C26 N6 Ni1 114.35(17) . .
N1 C1 C2 122.8(3) . .
C3 C2 C1 118.5(3) . .
C4 C3 C2 119.2(3) . .
C3 C4 C5 119.6(3) . .
N1 C5 C4 121.0(3) . .
N1 C5 C6 115.0(2) . .
C4 C5 C6 124.0(2) . .
N2 C6 C7 120.5(3) . .
N2 C6 C5 113.6(2) . .
C7 C6 C5 125.9(2) . .
C6 C7 C8 118.5(3) . .
C9 C8 C7 120.6(3) . .
C8 C9 C10 118.0(3) . .
N2 C10 C9 121.0(2) . .
N2 C10 C11 113.5(2) . .
C9 C10 C11 125.5(2) . .
N3 C11 C12 122.2(2) . .
N3 C11 C10 114.7(2) . .
C12 C11 C10 123.1(2) . .
C13 C12 C11 118.7(3) . .
C14 C13 C12 119.5(3) . .
C13 C14 C15 118.9(3) . .
N3 C15 C14 122.4(3) . .
N4 C16 C17 122.7(3) . .
C18 C17 C16 118.5(3) . .
C17 C18 C19 119.5(3) . .
C20 C19 C18 119.0(3) . .
N4 C20 C19 121.6(3) . .
N4 C20 C21 114.5(2) . .
C19 C20 C21 123.8(2) . .
N5 C21 C22 120.2(2) . .
N5 C21 C20 113.7(2) . .
C22 C21 C20 126.1(2) . .
C21 C22 C23 118.2(3) . .
C24 C23 C22 121.1(3) . .
C23 C24 C25 117.9(3) . .
N5 C25 C24 120.6(2) . .
N5 C25 C26 113.9(2) . .
C24 C25 C26 125.5(2) . .
N6 C26 C27 122.0(2) . .
N6 C26 C25 114.2(2) . .
C27 C26 C25 123.7(2) . .
C26 C27 C28 119.2(3) . .
C29 C28 C27 118.9(3) . .
C30 C29 C28 119.0(3) . .
N6 C30 C29 122.9(3) . .
N7 C31 Ni2 179.7(3) . .
N8 C32 Ni2 179.3(3) . .
N9 C33 Ni3 177.0(3) . .
N10 C34 Ni3 179.3(3) . .
O1E C35 C36 109.0(3) . .

loop_
_geom_bond_atom_site_label_1
_geom_bond_atom_site_label_2
_geom_bond_distance
_geom_bond_site_symmetry_2
Ni1 N5 1.990(2) .
Ni1 N2 1.990(2) .
Ni1 N4 2.099(2) .
Ni1 N3 2.101(2) .
Ni1 N6 2.106(2) .
Ni1 N1 2.121(2) .
Ni2 C32 1.865(3) 2_577
Ni2 C32 1.865(3) .
Ni2 C31 1.873(3) .
Ni2 C31 1.873(3) 2_577
Ni3 C33 1.867(3) 2_666
Ni3 C33 1.867(3) .
Ni3 C34 1.869(3) .
Ni3 C34 1.869(3) 2_666
O1E C35 1.417(4) .
N1 C1 1.332(4) .
N1 C5 1.358(3) .
N2 C10 1.337(3) .
N2 C6 1.342(3) .
N3 C15 1.341(3) .
N3 C11 1.353(3) .
N4 C16 1.337(4) .
N4 C20 1.357(3) .
N5 C25 1.338(3) .
N5 C21 1.342(3) .
N6 C30 1.341(3) .
N6 C26 1.354(3) .
N7 C31 1.153(4) .
N8 C32 1.147(4) .
N9 C33 1.146(4) .
N10 C34 1.146(4) .
C1 C2 1.386(4) .
C2 C3 1.380(4) .
C3 C4 1.379(4) .
C4 C5 1.387(4) .
C5 C6 1.480(4) .
C6 C7 1.382(4) .
C7 C8 1.384(4) .
C8 C9 1.384(4) .
C9 C10 1.385(4) .
C10 C11 1.485(4) .
C11 C12 1.385(4) .
C12 C13 1.383(4) .
C13 C14 1.378(4) .
C14 C15 1.386(4) .
C16 C17 1.381(4) .
C17 C18 1.379(4) .
C18 C19 1.388(4) .
C19 C20 1.379(4) .
C20 C21 1.481(4) .
C21 C22 1.386(4) .
C22 C23 1.386(4) .
C23 C24 1.380(4) .
C24 C25 1.389(4) .
C25 C26 1.483(4) .
C26 C27 1.383(4) .
C27 C28 1.385(4) .
C28 C29 1.381(4) .
C29 C30 1.380(4) .
C35 C36 1.499(4) .

loop_
_geom_torsion_atom_site_label_1
_geom_torsion_atom_site_label_2
_geom_torsion_atom_site_label_3
_geom_torsion_atom_site_label_4
_geom_torsion
_geom_torsion_site_symmetry_1
N5 Ni1 N1 C1 -9.5(2) .
N2 Ni1 N1 C1 176.0(2) .
N4 Ni1 N1 C1 68.9(2) .
N3 Ni1 N1 C1 168.1(2) .
N6 Ni1 N1 C1 -88.2(2) .
N5 Ni1 N1 C5 174.55(18) .
N2 Ni1 N1 C5 0.13(18) .
N4 Ni1 N1 C5 -106.99(18) .
N3 Ni1 N1 C5 -7.8(3) .
N6 Ni1 N1 C5 95.85(18) .
N5 Ni1 N2 C10 74.7(10) .
N4 Ni1 N2 C10 -99.9(2) .
N3 Ni1 N2 C10 -10.40(19) .
N6 Ni1 N2 C10 80.2(2) .
N1 Ni1 N2 C10 172.8(2) .
N5 Ni1 N2 C6 -92.6(9) .
N4 Ni1 N2 C6 92.7(2) .
N3 Ni1 N2 C6 -177.7(2) .
N6 Ni1 N2 C6 -87.1(2) .
N1 Ni1 N2 C6 5.51(19) .
N5 Ni1 N3 C15 10.7(2) .
N2 Ni1 N3 C15 -174.9(2) .
N4 Ni1 N3 C15 -68.2(2) .
N6 Ni1 N3 C15 89.0(2) .
N1 Ni1 N3 C15 -166.9(2) .
N5 Ni1 N3 C11 -168.76(18) .
N2 Ni1 N3 C11 5.65(18) .
N4 Ni1 N3 C11 112.33(18) .
N6 Ni1 N3 C11 -90.48(18) .
N1 Ni1 N3 C11 13.6(3) .
N5 Ni1 N4 C16 175.7(2) .
N2 Ni1 N4 C16 -4.8(2) .
N3 Ni1 N4 C16 -83.6(2) .
N6 Ni1 N4 C16 174.9(2) .
N1 Ni1 N4 C16 73.2(2) .
N5 Ni1 N4 C20 0.66(18) .
N2 Ni1 N4 C20 -179.86(17) .
N3 Ni1 N4 C20 101.36(18) .
N6 Ni1 N4 C20 -0.2(3) .
N1 Ni1 N4 C20 -101.86(18) .
N2 Ni1 N5 C25 3.4(10) .
N4 Ni1 N5 C25 178.2(2) .
N3 Ni1 N5 C25 87.4(2) .
N6 Ni1 N5 C25 -2.15(18) .
N1 Ni1 N5 C25 -93.54(19) .
N2 Ni1 N5 C21 -170.8(8) .
N4 Ni1 N5 C21 4.04(19) .
N3 Ni1 N5 C21 -86.7(2) .
N6 Ni1 N5 C21 -176.3(2) .
N1 Ni1 N5 C21 92.3(2) .
N5 Ni1 N6 C30 -179.7(2) .
N2 Ni1 N6 C30 0.9(2) .
N4 Ni1 N6 C30 -178.8(2) .
N3 Ni1 N6 C30 79.4(2) .
N1 Ni1 N6 C30 -77.8(2) .
N5 Ni1 N6 C26 -0.79(17) .
N2 Ni1 N6 C26 179.74(18) .
N4 Ni1 N6 C26 0.0(3) .
N3 Ni1 N6 C26 -101.71(18) .
N1 Ni1 N6 C26 101.10(18) .
C5 N1 C1 C2 0.2(4) .
Ni1 N1 C1 C2 -175.5(2) .
N1 C1 C2 C3 0.6(4) .
C1 C2 C3 C4 -1.3(4) .
C2 C3 C4 C5 1.1(4) .
C1 N1 C5 C4 -0.3(4) .
Ni1 N1 C5 C4 176.0(2) .
C1 N1 C5 C6 178.7(2) .
Ni1 N1 C5 C6 -5.1(3) .
C3 C4 C5 N1 -0.3(4) .
C3 C4 C5 C6 -179.2(3) .
C10 N2 C6 C7 0.9(4) .
Ni1 N2 C6 C7 167.8(2) .
C10 N2 C6 C5 -176.6(2) .
Ni1 N2 C6 C5 -9.7(3) .
N1 C5 C6 N2 9.5(3) .
C4 C5 C6 N2 -171.6(3) .
N1 C5 C6 C7 -167.9(3) .
C4 C5 C6 C7 11.0(4) .
N2 C6 C7 C8 -2.5(4) .
C5 C6 C7 C8 174.8(3) .
C6 C7 C8 C9 1.5(4) .
C7 C8 C9 C10 0.8(4) .
C6 N2 C10 C9 1.6(4) .
Ni1 N2 C10 C9 -165.4(2) .
C6 N2 C10 C11 179.9(2) .
Ni1 N2 C10 C11 12.9(3) .
C8 C9 C10 N2 -2.4(4) .
C8 C9 C10 C11 179.5(3) .
C15 N3 C11 C12 -0.4(4) .
Ni1 N3 C11 C12 179.2(2) .
C15 N3 C11 C10 179.6(2) .
Ni1 N3 C11 C10 -0.8(3) .
N2 C10 C11 N3 -7.5(3) .
C9 C10 C11 N3 170.8(3) .
N2 C10 C11 C12 172.6(2) .
C9 C10 C11 C12 -9.2(4) .
N3 C11 C12 C13 0.0(4) .
C10 C11 C12 C13 -180.0(2) .
C11 C12 C13 C14 0.2(4) .
C12 C13 C14 C15 -0.1(4) .
C11 N3 C15 C14 0.5(4) .
Ni1 N3 C15 C14 -179.0(2) .
C13 C14 C15 N3 -0.3(4) .
C20 N4 C16 C17 0.1(4) .
Ni1 N4 C16 C17 -174.8(2) .
N4 C16 C17 C18 1.5(4) .
C16 C17 C18 C19 -1.8(4) .
C17 C18 C19 C20 0.7(4) .
C16 N4 C20 C19 -1.3(4) .
Ni1 N4 C20 C19 174.3(2) .
C16 N4 C20 C21 179.8(2) .
Ni1 N4 C20 C21 -4.7(3) .
C18 C19 C20 N4 0.9(4) .
C18 C19 C20 C21 179.7(3) .
C25 N5 C21 C22 -1.8(4) .
Ni1 N5 C21 C22 172.17(19) .
C25 N5 C21 C20 178.4(2) .
Ni1 N5 C21 C20 -7.6(3) .
N4 C20 C21 N5 7.9(3) .
C19 C20 C21 N5 -171.0(3) .
N4 C20 C21 C22 -171.9(3) .
C19 C20 C21 C22 9.2(4) .
N5 C21 C22 C23 2.0(4) .
C20 C21 C22 C23 -178.3(3) .
C21 C22 C23 C24 -0.1(4) .
C22 C23 C24 C25 -1.9(4) .
C21 N5 C25 C24 -0.3(4) .
Ni1 N5 C25 C24 -174.23(19) .
C21 N5 C25 C26 178.4(2) .
Ni1 N5 C25 C26 4.5(3) .
C23 C24 C25 N5 2.1(4) .
C23 C24 C25 C26 -176.4(3) .
C30 N6 C26 C27 1.7(4) .
Ni1 N6 C26 C27 -177.3(2) .
C30 N6 C26 C25 -177.8(2) .
Ni1 N6 C26 C25 3.2(3) .
N5 C25 C26 N6 -4.9(3) .
C24 C25 C26 N6 173.7(2) .
N5 C25 C26 C27 175.6(2) .
C24 C25 C26 C27 -5.8(4) .
N6 C26 C27 C28 -0.5(4) .
C25 C26 C27 C28 178.9(2) .
C26 C27 C28 C29 -0.6(4) .
C27 C28 C29 C30 0.6(4) .
C26 N6 C30 C29 -1.7(4) .
Ni1 N6 C30 C29 177.1(2) .
C28 C29 C30 N6 0.6(4) .
C32 Ni2 C31 N7 -95(100) 2_577
C32 Ni2 C31 N7 85(100) .
C31 Ni2 C31 N7 172(100) 2_577
C32 Ni2 C32 N8 -159(100) 2_577
C31 Ni2 C32 N8 -24(21) .
C31 Ni2 C32 N8 156(100) 2_577
C33 Ni3 C33 N9 -45(100) 2_666
C34 Ni3 C33 N9 80(5) .
C34 Ni3 C33 N9 -100(5) 2_666
C33 Ni3 C34 N10 -56(26) 2_666
C33 Ni3 C34 N10 124(26) .
C34 Ni3 C34 N10 -176(100) 2_666
